data_4082221
loop_
_publ_author_name
'Saxena, Priya'
'Thirupathi, Natesan'
'Nethaji, Munirathinam'

_publ_contact_author 'Thirupathi N.'
_publ_section_title
;
 Insertion Reactions of Six-Membered
 CyclopalladatedN,N&#x2032;,N&#x2033;-Triarylguanidine,
 [Pd{\k2(C,N)-C6H3Me-3(NHC(NHAr)(&#x2550;NAr))-2}(\m-Br)]2(Ar = 2-MeC6H4)
 with PhC\\tb C---C(O)OR (R = Me and Et): A Gateway to Second
 Orthopalladation through Novel Rearrangements
;
_journal_issue 24
_journal_name_full Organometallics
_journal_page_first 7580
_journal_paper_doi 10.1021/om4010719
_journal_volume 32
_journal_year 2013
_chemical_formula_moiety 'C52 H46 Br N3 O6 Pd, C2 CL4 H4, H2 O'
_chemical_formula_sum 'C54 H52 Br Cl4 N3 O7 Pd'
_chemical_formula_weight 1183.10
_chemical_name_systematic
;
 ?
;
_space_group_IT_number 14
_symmetry_cell_setting monoclinic
_symmetry_space_group_name_Hall '-P 2yn'
_symmetry_space_group_name_H-M 'P 1 21/n 1'
_atom_sites_solution_hydrogens geom
_atom_sites_solution_primary direct
_atom_sites_solution_secondary difmap
_audit_creation_method SHELXL-97
_cell_angle_alpha 90.00
_cell_angle_beta 94.479(5)
_cell_angle_gamma 90.00
_cell_formula_units_Z 4
_cell_length_a 15.656(5)
_cell_length_b 12.866(5)
_cell_length_c 26.106(4)
_cell_measurement_reflns_used 175
_cell_measurement_temperature 298(2)
_cell_measurement_theta_max 26.37
_cell_measurement_theta_min 1.56
_cell_volume 5242(3)
_computing_cell_refinement 'BRUKER SMART APEX CCD'
_computing_data_collection 'BRUKER SMART APEX CCD'
_computing_data_reduction 'BRUKER SAINT'
_computing_molecular_graphics OLEX2-1.2
_computing_publication_material 'WINGX V1.80.01'
_computing_structure_refinement 'SHELXL-97 (Sheldrick, 2008)'
_computing_structure_solution SIR-92
_diffrn_ambient_temperature 298(2)
_diffrn_detector_area_resol_mean 0.3
_diffrn_measured_fraction_theta_full 0.996
_diffrn_measured_fraction_theta_max 0.996
_diffrn_measurement_device_type 'BRUKER SMART APEX CCD'
_diffrn_measurement_method 'OMEGA SCAN'
_diffrn_radiation_monochromator graphite
_diffrn_radiation_source 'fine-focus sealed tube'
_diffrn_radiation_type MoK\a
_diffrn_radiation_wavelength 0.71073
_diffrn_reflns_av_R_equivalents 0.1010
_diffrn_reflns_av_sigmaI/netI 0.1026
_diffrn_reflns_limit_h_max 19
_diffrn_reflns_limit_h_min -19
_diffrn_reflns_limit_k_max 15
_diffrn_reflns_limit_k_min -16
_diffrn_reflns_limit_l_max 32
_diffrn_reflns_limit_l_min -32
_diffrn_reflns_number 58298
_diffrn_reflns_theta_full 26.37
_diffrn_reflns_theta_max 26.37
_diffrn_reflns_theta_min 1.56
_exptl_absorpt_coefficient_mu 1.374
_exptl_absorpt_correction_T_max 0.6833
_exptl_absorpt_correction_T_min 0.6448
_exptl_absorpt_correction_type empirical
_exptl_absorpt_process_details SADABS
_exptl_crystal_colour ORANGE
_exptl_crystal_density_diffrn 1.499
_exptl_crystal_density_method 'not measured'
_exptl_crystal_description NEEDLE
_exptl_crystal_F_000 2408
_exptl_crystal_size_max 0.35
_exptl_crystal_size_mid 0.33
_exptl_crystal_size_min 0.30
_refine_diff_density_max 2.200
_refine_diff_density_min -1.465
_refine_diff_density_rms 0.253
_refine_ls_extinction_coef 0.0132(7)
_refine_ls_extinction_expression Fc^*^=kFc[1+0.001xFc^2^\l^3^/sin(2\q)]^-1/4^
_refine_ls_extinction_method SHELXL
_refine_ls_goodness_of_fit_ref 1.054
_refine_ls_hydrogen_treatment constr
_refine_ls_matrix_type fullcycle
_refine_ls_number_parameters 638
_refine_ls_number_reflns 10692
_refine_ls_number_restraints 0
_refine_ls_restrained_S_all 1.054
_refine_ls_R_factor_all 0.1247
_refine_ls_R_factor_gt 0.0710
_refine_ls_shift/su_max 0.018
_refine_ls_shift/su_mean 0.005
_refine_ls_structure_factor_coef Fsqd
_refine_ls_weighting_details 'calc w=1/[\s^2^(Fo^2^)+(0.1435P)^2^+0.0000P] where P=(Fo^2^+2Fc^2^)/3'
_refine_ls_weighting_scheme calc
_refine_ls_wR_factor_gt 0.1975
_refine_ls_wR_factor_ref 0.2323
_reflns_number_gt 6704
_reflns_number_total 10692
_reflns_threshold_expression >2\s(I)
_cod_data_source_file om4010719_si_002.cif
_cod_data_source_block 3a
_cod_depositor_comments
;
The following automatic conversions were performed:

'_symmetry_cell_setting' value 'MONOCLINIC' changed to 'monoclinic'
according to /home/saulius/struct/CIF-dictionaries/cif_core.dic
dictionary named 'cif_core.dic' version 2.4.2 from
2011-04-26.

'_exptl_absorpt_correction_type' value 'EMPIRICAL'
changed to 'empirical' according to
/home/saulius/struct/CIF-dictionaries/cif_core.dic dictionary named
'cif_core.dic' version 2.4.2 from
2011-04-26.

'_refine_ls_hydrogen_treatment' value 'CONSTR' changed
to 'constr' according to
/home/saulius/struct/CIF-dictionaries/cif_core.dic dictionary named
'cif_core.dic' version 2.4.2 from 2011-04-26.

Automatic conversion script
Id: cif_fix_values 1891 2012-01-12 08:04:46Z andrius 
;
_cod_original_sg_symbol_H-M P21/n
_cod_database_code 4082221

loop_
_symmetry_equiv_pos_as_xyz
'x, y, z'
'-x+1/2, y+1/2, -z+1/2'
'-x, -y, -z'
'x-1/2, -y-1/2, z-1/2'

loop_
_atom_site_label
_atom_site_type_symbol
_atom_site_fract_x
_atom_site_fract_y
_atom_site_fract_z
_atom_site_U_iso_or_equiv
_atom_site_adp_type
_atom_site_occupancy
_atom_site_symmetry_multiplicity
_atom_site_calc_flag
_atom_site_refinement_flags
Pd1 Pd 0.33828(3) 0.01158(4) 0.109037(16) 0.02042(15) Uani 1 1 d .
Br1 Br 0.29846(5) -0.09292(6) 0.02856(2) 0.0339(2) Uani 1 1 d .
O1 O 0.2948(3) 0.2624(3) 0.15905(15) 0.0234(10) Uani 1 1 d .
O2 O 0.4270(3) 0.2326(3) 0.13520(15) 0.0242(10) Uani 1 1 d .
O3 O 0.5846(3) 0.3701(4) 0.2558(2) 0.0469(14) Uani 1 1 d .
O4 O 0.6823(3) 0.2492(4) 0.28032(18) 0.0405(13) Uani 1 1 d .
O5 O 0.4615(3) -0.0385(4) 0.10422(16) 0.0266(10) Uani 1 1 d .
O6 O 0.6033(3) -0.0363(4) 0.11897(17) 0.0285(11) Uani 1 1 d .
N1 N 0.2196(3) 0.0628(4) 0.11839(18) 0.0203(11) Uani 1 1 d .
N2 N 0.1834(3) 0.1203(4) 0.03603(18) 0.0242(12) Uani 1 1 d .
H2 H 0.1820 0.0587 0.0232 0.029 Uiso 1 1 calc R
N3 N 0.1294(3) 0.2072(4) 0.10560(17) 0.0211(12) Uani 1 1 d .
H3 H 0.1410 0.2245 0.1372 0.025 Uiso 1 1 calc R
C1 C 0.1777(4) 0.1295(5) 0.0873(2) 0.0206(13) Uani 1 1 d .
C2 C 0.1913(4) 0.2046(6) 0.0020(2) 0.0276(15) Uani 1 1 d .
C3 C 0.2305(5) 0.2964(6) 0.0188(3) 0.0387(18) Uani 1 1 d .
H3A H 0.2520 0.3031 0.0529 0.046 Uiso 1 1 calc R
C4 C 0.2375(6) 0.3789(8) -0.0156(4) 0.059(2) Uani 1 1 d .
H4 H 0.2606 0.4422 -0.0042 0.070 Uiso 1 1 calc R
C5 C 0.2105(7) 0.3657(9) -0.0658(4) 0.066(3) Uani 1 1 d .
H5 H 0.2165 0.4194 -0.0891 0.079 Uiso 1 1 calc R
C6 C 0.1752(5) 0.2753(9) -0.0819(3) 0.052(3) Uani 1 1 d .
H6 H 0.1575 0.2681 -0.1166 0.062 Uiso 1 1 calc R
C7 C 0.1637(4) 0.1918(7) -0.0493(2) 0.0366(19) Uani 1 1 d .
C8 C 0.1243(5) 0.0894(8) -0.0675(3) 0.054(3) Uani 1 1 d .
H8A H 0.0977 0.0977 -0.1017 0.081 Uiso 1 1 calc R
H8B H 0.0821 0.0684 -0.0449 0.081 Uiso 1 1 calc R
H8C H 0.1682 0.0374 -0.0677 0.081 Uiso 1 1 calc R
C9 C 0.0626(4) 0.2625(5) 0.0783(2) 0.0217(14) Uani 1 1 d .
C10 C 0.0024(4) 0.2100(6) 0.0456(2) 0.0259(15) Uani 1 1 d .
H10 H 0.0073 0.1387 0.0409 0.031 Uiso 1 1 calc R
C11 C -0.0642(4) 0.2639(7) 0.0205(2) 0.0343(18) Uani 1 1 d .
H11 H -0.1043 0.2292 -0.0015 0.041 Uiso 1 1 calc R
C12 C -0.0713(5) 0.3710(7) 0.0281(3) 0.040(2) Uani 1 1 d .
H12 H -0.1163 0.4073 0.0109 0.049 Uiso 1 1 calc R
C13 C -0.0129(5) 0.4235(6) 0.0605(3) 0.0365(18) Uani 1 1 d .
H13 H -0.0195 0.4946 0.0655 0.044 Uiso 1 1 calc R
C14 C 0.0568(4) 0.3711(6) 0.0863(2) 0.0280(15) Uani 1 1 d .
C15 C 0.1212(5) 0.4273(6) 0.1208(3) 0.0375(18) Uani 1 1 d .
H15A H 0.1129 0.5009 0.1168 0.056 Uiso 1 1 calc R
H15B H 0.1778 0.4092 0.1121 0.056 Uiso 1 1 calc R
H15C H 0.1146 0.4081 0.1558 0.056 Uiso 1 1 calc R
C16 C 0.2058(4) 0.0565(5) 0.1722(2) 0.0193(13) Uani 1 1 d .
C17 C 0.2808(4) 0.0663(5) 0.2046(2) 0.0183(13) Uani 1 1 d .
C18 C 0.2747(4) 0.0452(5) 0.2565(2) 0.0215(14) Uani 1 1 d .
H18 H 0.3237 0.0495 0.2790 0.026 Uiso 1 1 calc R
C19 C 0.1982(4) 0.0181(5) 0.2753(2) 0.0230(14) Uani 1 1 d .
H19 H 0.1962 0.0049 0.3102 0.028 Uiso 1 1 calc R
C20 C 0.1249(5) 0.0104(5) 0.2431(2) 0.0267(15) Uani 1 1 d .
H20 H 0.0733 -0.0067 0.2565 0.032 Uiso 1 1 calc R
C21 C 0.1270(4) 0.0281(5) 0.1901(2) 0.0212(14) Uani 1 1 d .
C22 C 0.0494(4) 0.0079(5) 0.1536(2) 0.0267(15) Uani 1 1 d .
H22A H 0.0087 -0.0329 0.1706 0.040 Uiso 1 1 calc R
H22B H 0.0663 -0.0293 0.1242 0.040 Uiso 1 1 calc R
H22C H 0.0237 0.0728 0.1428 0.040 Uiso 1 1 calc R
C23 C 0.3609(4) 0.0938(5) 0.1777(2) 0.0191(13) Uani 1 1 d .
C24 C 0.3558(4) 0.2034(5) 0.1572(2) 0.0208(14) Uani 1 1 d .
C25 C 0.4317(5) 0.3402(6) 0.1205(3) 0.0377(18) Uani 1 1 d .
H25A H 0.3869 0.3552 0.0943 0.057 Uiso 1 1 calc R
H25B H 0.4863 0.3538 0.1076 0.057 Uiso 1 1 calc R
H25C H 0.4249 0.3834 0.1499 0.057 Uiso 1 1 calc R
C26 C 0.4498(4) 0.0710(5) 0.2068(2) 0.0218(14) Uani 1 1 d .
C27 C 0.4564(4) -0.0356(5) 0.2340(2) 0.0218(14) Uani 1 1 d .
C28 C 0.4045(4) -0.1189(5) 0.2178(3) 0.0303(16) Uani 1 1 d .
H28 H 0.3613 -0.1091 0.1918 0.036 Uiso 1 1 calc R
C29 C 0.4163(5) -0.2173(6) 0.2402(3) 0.0368(18) Uani 1 1 d .
H29 H 0.3809 -0.2723 0.2293 0.044 Uiso 1 1 calc R
C30 C 0.4814(5) -0.2321(6) 0.2788(3) 0.0366(18) Uani 1 1 d .
H30 H 0.4889 -0.2969 0.2943 0.044 Uiso 1 1 calc R
C31 C 0.5344(5) -0.1518(6) 0.2939(3) 0.0343(17) Uani 1 1 d .
H31 H 0.5788 -0.1624 0.3192 0.041 Uiso 1 1 calc R
C32 C 0.5226(4) -0.0542(6) 0.2717(2) 0.0264(15) Uani 1 1 d .
H32 H 0.5594 -0.0003 0.2823 0.032 Uiso 1 1 calc R
C33 C 0.4814(4) 0.1605(5) 0.2440(2) 0.0202(13) Uani 1 1 d .
C34 C 0.4381(4) 0.1972(5) 0.2893(2) 0.0207(13) Uani 1 1 d .
C35 C 0.3610(4) 0.2501(5) 0.2862(2) 0.0250(15) Uani 1 1 d .
H35 H 0.3331 0.2641 0.2542 0.030 Uiso 1 1 calc R
C36 C 0.3249(4) 0.2826(5) 0.3305(2) 0.0263(15) Uani 1 1 d .
H36 H 0.2726 0.3173 0.3277 0.032 Uiso 1 1 calc R
C37 C 0.3655(4) 0.2641(5) 0.3787(2) 0.0275(15) Uani 1 1 d .
H37 H 0.3406 0.2853 0.4081 0.033 Uiso 1 1 calc R
C38 C 0.4424(4) 0.2144(5) 0.3821(2) 0.0280(15) Uani 1 1 d .
H38 H 0.4707 0.2027 0.4143 0.034 Uiso 1 1 calc R
C39 C 0.4798(4) 0.1803(5) 0.3379(2) 0.0263(15) Uani 1 1 d .
H39 H 0.5324 0.1465 0.3409 0.032 Uiso 1 1 calc R
C40 C 0.5590(4) 0.1924(5) 0.2323(2) 0.0227(14) Uani 1 1 d .
C41 C 0.6083(4) 0.2813(6) 0.2574(2) 0.0263(15) Uani 1 1 d .
C42 C 0.7415(5) 0.3327(7) 0.2988(3) 0.055(2) Uani 1 1 d .
H42A H 0.7646 0.3660 0.2700 0.083 Uiso 1 1 calc R
H42B H 0.7874 0.3035 0.3209 0.083 Uiso 1 1 calc R
H42C H 0.7111 0.3829 0.3177 0.083 Uiso 1 1 calc R
C43 C 0.5877(4) 0.1335(5) 0.1886(2) 0.0216(14) Uani 1 1 d .
C44 C 0.6727(4) 0.1494(5) 0.1675(2) 0.0236(14) Uani 1 1 d .
C45 C 0.7467(5) 0.1148(6) 0.1956(3) 0.0366(18) Uani 1 1 d .
H45 H 0.7431 0.0861 0.2280 0.044 Uiso 1 1 calc R
C46 C 0.8254(5) 0.1231(7) 0.1752(3) 0.0410(19) Uani 1 1 d .
H46 H 0.8744 0.0964 0.1930 0.049 Uiso 1 1 calc R
C47 C 0.8306(5) 0.1721(6) 0.1278(3) 0.0394(19) Uani 1 1 d .
H47 H 0.8836 0.1802 0.1144 0.047 Uiso 1 1 calc R
C48 C 0.7581(5) 0.2079(6) 0.1010(3) 0.0410(19) Uani 1 1 d .
H48 H 0.7624 0.2409 0.0696 0.049 Uiso 1 1 calc R
C49 C 0.6792(5) 0.1962(6) 0.1195(3) 0.0349(17) Uani 1 1 d .
H49 H 0.6303 0.2191 0.1004 0.042 Uiso 1 1 calc R
C50 C 0.5248(4) 0.0678(5) 0.1718(2) 0.0205(14) Uani 1 1 d .
C51 C 0.5254(4) -0.0046(5) 0.1294(2) 0.0240(14) Uani 1 1 d .
C52 C 0.6092(5) -0.0988(7) 0.0734(3) 0.0402(19) Uani 1 1 d .
H52A H 0.5750 -0.1603 0.0758 0.060 Uiso 1 1 calc R
H52B H 0.6678 -0.1181 0.0704 0.060 Uiso 1 1 calc R
H52C H 0.5886 -0.0596 0.0437 0.060 Uiso 1 1 calc R
Cl1 Cl 0.2555(7) 0.5287(7) -0.1731(3) 0.262(4) Uani 1 1 d .
Cl2 Cl 0.4021(6) 0.3923(7) -0.1792(4) 0.249(4) Uani 1 1 d .
C53 C 0.3691(16) 0.5050(18) -0.1482(9) 0.176(9) Uani 1 1 d .
H53A H 0.4049 0.5636 -0.1560 0.211 Uiso 1 1 calc R
H53B H 0.3729 0.4949 -0.1113 0.211 Uiso 1 1 calc R
O7 O 0.4858(7) 0.6169(8) 0.0426(4) 0.125(3) Uani 1 1 d .
C54 C 0.4059(14) 0.6836(14) 0.0855(11) 0.203(13) Uani 1 1 d .
Cl3 Cl 0.3201(4) 0.6055(4) 0.0812(2) 0.169(2) Uani 1 1 d .
Cl4 Cl 0.4853(12) 0.6407(12) 0.1271(6) 0.450(9) Uani 1 1 d .

loop_
_atom_site_aniso_label
_atom_site_aniso_U_11
_atom_site_aniso_U_22
_atom_site_aniso_U_33
_atom_site_aniso_U_23
_atom_site_aniso_U_13
_atom_site_aniso_U_12
Pd1 0.0193(3) 0.0205(3) 0.0212(2) -0.00323(18) -0.00011(18) 0.0004(2)
Br1 0.0373(4) 0.0336(4) 0.0300(3) -0.0108(3) -0.0028(3) 0.0036(3)
O1 0.023(2) 0.020(2) 0.026(2) 0.0008(18) -0.0026(17) 0.002(2)
O2 0.022(2) 0.023(3) 0.028(2) 0.0076(18) 0.0043(18) -0.002(2)
O3 0.044(3) 0.026(3) 0.070(4) -0.008(3) -0.001(3) -0.001(3)
O4 0.041(3) 0.036(3) 0.042(3) -0.009(2) -0.012(2) -0.011(3)
O5 0.021(3) 0.029(3) 0.029(2) -0.0081(19) 0.0021(18) 0.002(2)
O6 0.020(3) 0.031(3) 0.034(2) -0.010(2) -0.0005(19) 0.001(2)
N1 0.019(3) 0.021(3) 0.021(2) -0.005(2) 0.002(2) 0.001(2)
N2 0.023(3) 0.026(3) 0.023(3) -0.005(2) -0.003(2) 0.002(3)
N3 0.022(3) 0.024(3) 0.017(2) -0.003(2) 0.001(2) 0.002(2)
C1 0.017(3) 0.020(4) 0.025(3) -0.003(3) 0.000(2) -0.003(3)
C2 0.018(3) 0.039(4) 0.027(3) 0.005(3) 0.006(3) 0.008(3)
C3 0.042(5) 0.037(5) 0.038(4) 0.002(3) 0.008(3) -0.003(4)
C4 0.061(6) 0.047(6) 0.070(6) 0.018(5) 0.021(5) 0.001(5)
C5 0.070(7) 0.073(8) 0.058(6) 0.040(5) 0.021(5) 0.018(6)
C6 0.043(5) 0.089(8) 0.023(4) 0.021(4) 0.005(3) 0.025(5)
C7 0.027(4) 0.063(6) 0.020(3) 0.007(3) 0.001(3) 0.017(4)
C8 0.035(5) 0.091(8) 0.033(4) -0.011(4) -0.013(3) -0.002(5)
C9 0.022(3) 0.025(4) 0.018(3) 0.006(2) 0.007(2) 0.001(3)
C10 0.023(4) 0.036(4) 0.018(3) -0.002(3) 0.001(2) -0.005(3)
C11 0.024(4) 0.059(6) 0.020(3) 0.004(3) 0.001(3) 0.003(4)
C12 0.029(4) 0.060(6) 0.033(4) 0.018(4) 0.001(3) 0.013(4)
C13 0.038(4) 0.036(5) 0.035(4) 0.007(3) 0.001(3) 0.016(4)
C14 0.026(4) 0.030(4) 0.028(3) 0.002(3) 0.005(3) 0.009(3)
C15 0.044(5) 0.027(4) 0.041(4) -0.001(3) 0.001(3) 0.007(4)
C16 0.019(3) 0.014(3) 0.025(3) 0.001(2) -0.002(2) 0.006(3)
C17 0.016(3) 0.016(3) 0.022(3) 0.001(2) 0.000(2) 0.000(3)
C18 0.027(4) 0.016(3) 0.020(3) 0.000(2) -0.002(2) 0.004(3)
C19 0.022(3) 0.027(4) 0.021(3) 0.003(3) 0.005(2) 0.001(3)
C20 0.027(4) 0.019(4) 0.036(4) 0.002(3) 0.009(3) 0.002(3)
C21 0.023(4) 0.018(3) 0.022(3) 0.002(2) 0.000(2) 0.000(3)
C22 0.017(3) 0.029(4) 0.034(3) -0.004(3) 0.001(3) 0.001(3)
C23 0.020(3) 0.023(4) 0.015(3) 0.002(2) 0.004(2) 0.005(3)
C24 0.025(4) 0.021(4) 0.015(3) 0.000(2) -0.002(2) -0.002(3)
C25 0.034(4) 0.026(4) 0.053(4) 0.013(3) 0.003(3) -0.004(4)
C26 0.024(4) 0.024(4) 0.018(3) -0.003(2) -0.001(2) 0.001(3)
C27 0.020(3) 0.022(4) 0.024(3) 0.001(2) 0.003(2) 0.001(3)
C28 0.023(4) 0.021(4) 0.046(4) 0.006(3) -0.007(3) -0.002(3)
C29 0.029(4) 0.023(4) 0.056(4) 0.006(3) -0.007(3) -0.010(3)
C30 0.040(4) 0.023(4) 0.046(4) 0.015(3) -0.004(3) -0.001(4)
C31 0.039(4) 0.023(4) 0.040(4) 0.007(3) -0.004(3) 0.003(4)
C32 0.028(4) 0.025(4) 0.025(3) -0.001(3) -0.002(3) 0.001(3)
C33 0.022(3) 0.020(3) 0.018(3) 0.004(2) 0.000(2) 0.000(3)
C34 0.018(3) 0.021(4) 0.023(3) 0.000(2) 0.001(2) -0.001(3)
C35 0.026(4) 0.017(4) 0.030(3) 0.005(3) -0.009(3) -0.003(3)
C36 0.024(4) 0.027(4) 0.029(3) -0.001(3) 0.004(3) 0.001(3)
C37 0.033(4) 0.026(4) 0.025(3) -0.002(3) 0.008(3) -0.003(3)
C38 0.032(4) 0.027(4) 0.024(3) -0.001(3) -0.002(3) 0.000(3)
C39 0.022(4) 0.032(4) 0.024(3) 0.002(3) -0.003(3) -0.001(3)
C40 0.020(3) 0.023(4) 0.025(3) 0.001(3) -0.001(2) 0.004(3)
C41 0.021(4) 0.030(4) 0.029(3) -0.004(3) 0.007(3) -0.004(3)
C42 0.045(5) 0.052(6) 0.067(6) -0.014(4) -0.016(4) -0.015(5)
C43 0.022(3) 0.021(4) 0.022(3) 0.006(2) 0.003(2) 0.000(3)
C44 0.023(4) 0.022(4) 0.026(3) -0.004(3) 0.001(3) -0.009(3)
C45 0.028(4) 0.042(5) 0.038(4) 0.004(3) -0.001(3) -0.004(4)
C46 0.024(4) 0.048(5) 0.050(5) -0.003(4) 0.001(3) -0.004(4)
C47 0.032(4) 0.051(5) 0.038(4) -0.017(4) 0.013(3) -0.021(4)
C48 0.051(5) 0.049(5) 0.025(3) 0.003(3) 0.012(3) -0.013(4)
C49 0.033(4) 0.042(5) 0.030(4) 0.005(3) 0.002(3) -0.003(4)
C50 0.019(3) 0.022(4) 0.020(3) 0.000(2) -0.001(2) 0.001(3)
C51 0.027(4) 0.019(4) 0.026(3) 0.002(3) 0.005(3) -0.003(3)
C52 0.023(4) 0.051(5) 0.047(4) -0.021(4) 0.004(3) 0.003(4)
Cl1 0.389(14) 0.238(9) 0.164(6) 0.032(6) 0.055(7) -0.007(9)
Cl2 0.269(9) 0.206(8) 0.273(9) -0.006(7) 0.012(7) -0.002(7)
C53 0.17(2) 0.18(2) 0.17(2) 0.000(16) -0.006(16) 0.011(16)
O7 0.140(9) 0.098(8) 0.141(9) -0.021(6) 0.038(7) 0.011(7)
C54 0.17(2) 0.078(12) 0.33(3) -0.010(16) -0.14(2) -0.006(13)
Cl3 0.201(6) 0.120(4) 0.193(5) 0.041(4) 0.052(4) 0.026(4)
Cl4 0.61(3) 0.354(16) 0.384(18) 0.069(14) 0.009(17) 0.117(17)

loop_
_atom_type_symbol
_atom_type_description
_atom_type_scat_dispersion_real
_atom_type_scat_dispersion_imag
_atom_type_scat_source
C C 0.0033 0.0016 'International Tables Vol C Tables 4.2.6.8 and 6.1.1.4'
H H 0.0000 0.0000 'International Tables Vol C Tables 4.2.6.8 and 6.1.1.4'
N N 0.0061 0.0033 'International Tables Vol C Tables 4.2.6.8 and 6.1.1.4'
O O 0.0106 0.0060 'International Tables Vol C Tables 4.2.6.8 and 6.1.1.4'
Br Br -0.2901 2.4595 'International Tables Vol C Tables 4.2.6.8 and 6.1.1.4'
Pd Pd -0.9988 1.0072 'International Tables Vol C Tables 4.2.6.8 and 6.1.1.4'
Cl Cl 0.1484 0.1585 'International Tables Vol C Tables 4.2.6.8 and 6.1.1.4'

loop_
_geom_angle_atom_site_label_1
_geom_angle_atom_site_label_2
_geom_angle_atom_site_label_3
_geom_angle
_geom_angle_site_symmetry_3
N1 Pd1 O5 176.40(17) .
N1 Pd1 C23 80.0(2) .
O5 Pd1 C23 96.6(2) .
N1 Pd1 Br1 96.04(14) .
O5 Pd1 Br1 87.38(12) .
C23 Pd1 Br1 175.01(17) .
C24 O2 C25 116.3(5) .
C41 O4 C42 115.2(6) .
C51 O5 Pd1 125.8(4) .
C51 O6 C52 117.1(5) .
C1 N1 C16 122.1(5) .
C1 N1 Pd1 124.0(4) .
C16 N1 Pd1 108.2(4) .
C1 N2 C2 124.8(6) .
C1 N2 H2 117.6 .
C2 N2 H2 117.6 .
C1 N3 C9 127.0(5) .
C1 N3 H3 116.5 .
C9 N3 H3 116.5 .
N1 C1 N2 118.9(6) .
N1 C1 N3 121.6(5) .
N2 C1 N3 119.5(5) .
C7 C2 C3 120.4(7) .
C7 C2 N2 118.7(7) .
C3 C2 N2 120.8(6) .
C2 C3 C4 119.8(7) .
C2 C3 H3A 120.1 .
C4 C3 H3A 120.1 .
C5 C4 C3 119.4(10) .
C5 C4 H4 120.3 .
C3 C4 H4 120.3 .
C6 C5 C4 120.1(8) .
C6 C5 H5 120.0 .
C4 C5 H5 120.0 .
C5 C6 C7 123.2(7) .
C5 C6 H6 118.4 .
C7 C6 H6 118.4 .
C2 C7 C6 117.1(8) .
C2 C7 C8 119.8(7) .
C6 C7 C8 123.1(7) .
C7 C8 H8A 109.5 .
C7 C8 H8B 109.5 .
H8A C8 H8B 109.5 .
C7 C8 H8C 109.5 .
H8A C8 H8C 109.5 .
H8B C8 H8C 109.5 .
C10 C9 N3 120.3(6) .
C10 C9 C14 121.3(6) .
N3 C9 C14 118.4(6) .
C11 C10 C9 119.9(7) .
C11 C10 H10 120.0 .
C9 C10 H10 120.0 .
C10 C11 C12 119.6(7) .
C10 C11 H11 120.2 .
C12 C11 H11 120.2 .
C13 C12 C11 121.0(7) .
C13 C12 H12 119.5 .
C11 C12 H12 119.5 .
C12 C13 C14 120.8(7) .
C12 C13 H13 119.6 .
C14 C13 H13 119.6 .
C13 C14 C9 117.2(6) .
C13 C14 C15 121.3(7) .
C9 C14 C15 121.4(6) .
C14 C15 H15A 109.5 .
C14 C15 H15B 109.5 .
H15A C15 H15B 109.5 .
C14 C15 H15C 109.5 .
H15A C15 H15C 109.5 .
H15B C15 H15C 109.5 .
C17 C16 C21 122.7(5) .
C17 C16 N1 113.7(5) .
C21 C16 N1 123.0(5) .
C18 C17 C16 117.0(6) .
C18 C17 C23 127.9(5) .
C16 C17 C23 115.1(5) .
C19 C18 C17 121.6(6) .
C19 C18 H18 119.2 .
C17 C18 H18 119.2 .
C20 C19 C18 120.8(6) .
C20 C19 H19 119.6 .
C18 C19 H19 119.6 .
C19 C20 C21 120.5(6) .
C19 C20 H20 119.8 .
C21 C20 H20 119.8 .
C16 C21 C20 117.4(6) .
C16 C21 C22 121.4(5) .
C20 C21 C22 121.0(6) .
C21 C22 H22A 109.5 .
C21 C22 H22B 109.5 .
H22A C22 H22B 109.5 .
C21 C22 H22C 109.5 .
H22A C22 H22C 109.5 .
H22B C22 H22C 109.5 .
C24 C23 C17 110.9(5) .
C24 C23 C26 111.7(5) .
C17 C23 C26 117.8(5) .
C24 C23 Pd1 99.7(3) .
C17 C23 Pd1 100.8(4) .
C26 C23 Pd1 114.1(4) .
O1 C24 O2 121.2(6) .
O1 C24 C23 125.9(6) .
O2 C24 C23 112.9(5) .
O2 C25 H25A 109.5 .
O2 C25 H25B 109.5 .
H25A C25 H25B 109.5 .
O2 C25 H25C 109.5 .
H25A C25 H25C 109.5 .
H25B C25 H25C 109.5 .
C27 C26 C50 102.9(5) .
C27 C26 C23 114.6(5) .
C50 C26 C23 114.0(5) .
C27 C26 C33 111.3(5) .
C50 C26 C33 99.7(5) .
C23 C26 C33 113.0(5) .
C28 C27 C32 117.8(6) .
C28 C27 C26 121.9(5) .
C32 C27 C26 119.8(6) .
C27 C28 C29 121.1(6) .
C27 C28 H28 119.5 .
C29 C28 H28 119.5 .
C30 C29 C28 119.4(7) .
C30 C29 H29 120.3 .
C28 C29 H29 120.3 .
C31 C30 C29 120.1(7) .
C31 C30 H30 119.9 .
C29 C30 H30 119.9 .
C30 C31 C32 120.4(6) .
C30 C31 H31 119.8 .
C32 C31 H31 119.8 .
C31 C32 C27 121.2(6) .
C31 C32 H32 119.4 .
C27 C32 H32 119.4 .
C40 C33 C34 124.3(6) .
C40 C33 C26 109.5(5) .
C34 C33 C26 125.9(5) .
C35 C34 C39 118.3(6) .
C35 C34 C33 124.1(5) .
C39 C34 C33 117.6(6) .
C34 C35 C36 120.7(5) .
C34 C35 H35 119.7 .
C36 C35 H35 119.7 .
C37 C36 C35 121.0(6) .
C37 C36 H36 119.5 .
C35 C36 H36 119.5 .
C38 C37 C36 118.9(6) .
C38 C37 H37 120.6 .
C36 C37 H37 120.6 .
C37 C38 C39 121.0(6) .
C37 C38 H38 119.5 .
C39 C38 H38 119.5 .
C34 C39 C38 120.2(6) .
C34 C39 H39 119.9 .
C38 C39 H39 119.9 .
C33 C40 C43 110.9(6) .
C33 C40 C41 125.3(6) .
C43 C40 C41 123.7(6) .
O3 C41 O4 124.6(6) .
O3 C41 C40 124.3(6) .
O4 C41 C40 111.1(6) .
O4 C42 H42A 109.5 .
O4 C42 H42B 109.5 .
H42A C42 H42B 109.5 .
O4 C42 H42C 109.5 .
H42A C42 H42C 109.5 .
H42B C42 H42C 109.5 .
C50 C43 C40 108.5(5) .
C50 C43 C44 128.0(6) .
C40 C43 C44 123.5(6) .
C45 C44 C49 119.5(6) .
C45 C44 C43 119.3(6) .
C49 C44 C43 121.2(6) .
C46 C45 C44 120.1(7) .
C46 C45 H45 120.0 .
C44 C45 H45 120.0 .
C45 C46 C47 119.4(7) .
C45 C46 H46 120.3 .
C47 C46 H46 120.3 .
C48 C47 C46 120.2(7) .
C48 C47 H47 119.9 .
C46 C47 H47 119.9 .
C47 C48 C49 121.1(7) .
C47 C48 H48 119.4 .
C49 C48 H48 119.4 .
C48 C49 C44 119.7(7) .
C48 C49 H49 120.2 .
C44 C49 H49 120.2 .
C43 C50 C51 127.3(6) .
C43 C50 C26 111.2(5) .
C51 C50 C26 121.3(5) .
O5 C51 O6 120.0(6) .
O5 C51 C50 125.6(6) .
O6 C51 C50 114.4(6) .
O6 C52 H52A 109.5 .
O6 C52 H52B 109.5 .
H52A C52 H52B 109.5 .
O6 C52 H52C 109.5 .
H52A C52 H52C 109.5 .
H52B C52 H52C 109.5 .
C53 Cl2 Cl4 97.2(10) 3_665
Cl2 C53 Cl1 106.3(13) .
Cl2 C53 H53A 110.5 .
Cl1 C53 H53A 110.5 .
Cl2 C53 H53B 110.5 .
Cl1 C53 H53B 110.5 .
H53A C53 H53B 108.7 .
Cl3 C54 Cl4 113.3(16) .
C54 Cl4 Cl2 171.2(13) 3_665

loop_
_geom_bond_atom_site_label_1
_geom_bond_atom_site_label_2
_geom_bond_distance
_geom_bond_site_symmetry_2
Pd1 N1 2.004(5) .
Pd1 O5 2.048(4) .
Pd1 C23 2.087(6) .
Pd1 Br1 2.5309(8) .
O1 C24 1.225(7) .
O2 C24 1.347(7) .
O2 C25 1.440(8) .
O3 C41 1.201(8) .
O4 C41 1.328(8) .
O4 C42 1.476(9) .
O5 C51 1.232(8) .
O6 C51 1.334(8) .
O6 C52 1.445(8) .
N1 C1 1.320(8) .
N1 C16 1.440(7) .
N2 C1 1.353(7) .
N2 C2 1.414(8) .
N2 H2 0.8600 .
N3 C1 1.362(8) .
N3 C9 1.412(8) .
N3 H3 0.8600 .
C2 C7 1.383(9) .
C2 C3 1.386(10) .
C3 C4 1.402(11) .
C3 H3A 0.9300 .
C4 C5 1.356(13) .
C4 H4 0.9300 .
C5 C6 1.341(14) .
C5 H5 0.9300 .
C6 C7 1.392(12) .
C6 H6 0.9300 .
C7 C8 1.516(12) .
C8 H8A 0.9600 .
C8 H8B 0.9600 .
C8 H8C 0.9600 .
C9 C10 1.394(9) .
C9 C14 1.416(10) .
C10 C11 1.375(9) .
C10 H10 0.9300 .
C11 C12 1.399(12) .
C11 H11 0.9300 .
C12 C13 1.374(11) .
C12 H12 0.9300 .
C13 C14 1.409(9) .
C13 H13 0.9300 .
C14 C15 1.487(10) .
C15 H15A 0.9600 .
C15 H15B 0.9600 .
C15 H15C 0.9600 .
C16 C17 1.399(8) .
C16 C21 1.402(9) .
C17 C18 1.392(8) .
C17 C23 1.527(9) .
C18 C19 1.374(9) .
C18 H18 0.9300 .
C19 C20 1.373(9) .
C19 H19 0.9300 .
C20 C21 1.405(9) .
C20 H20 0.9300 .
C21 C22 1.506(8) .
C22 H22A 0.9600 .
C22 H22B 0.9600 .
C22 H22C 0.9600 .
C23 C24 1.507(9) .
C23 C26 1.560(8) .
C25 H25A 0.9600 .
C25 H25B 0.9600 .
C25 H25C 0.9600 .
C26 C27 1.544(9) .
C26 C50 1.544(9) .
C26 C33 1.562(8) .
C27 C28 1.390(9) .
C27 C32 1.393(8) .
C28 C29 1.401(10) .
C28 H28 0.9300 .
C29 C30 1.388(10) .
C29 H29 0.9300 .
C30 C31 1.365(10) .
C30 H30 0.9300 .
C31 C32 1.389(10) .
C31 H31 0.9300 .
C32 H32 0.9300 .
C33 C40 1.340(9) .
C33 C34 1.487(8) .
C34 C35 1.381(9) .
C34 C39 1.396(8) .
C35 C36 1.391(9) .
C35 H35 0.9300 .
C36 C37 1.385(9) .
C36 H36 0.9300 .
C37 C38 1.361(9) .
C37 H37 0.9300 .
C38 C39 1.405(9) .
C38 H38 0.9300 .
C39 H39 0.9300 .
C40 C43 1.467(9) .
C40 C41 1.501(9) .
C42 H42A 0.9600 .
C42 H42B 0.9600 .
C42 H42C 0.9600 .
C43 C50 1.345(9) .
C43 C44 1.494(9) .
C44 C45 1.395(9) .
C44 C49 1.400(9) .
C45 C46 1.384(10) .
C45 H45 0.9300 .
C46 C47 1.397(11) .
C46 H46 0.9300 .
C47 C48 1.366(11) .
C47 H47 0.9300 .
C48 C49 1.371(10) .
C48 H48 0.9300 .
C49 H49 0.9300 .
C50 C51 1.448(9) .
C52 H52A 0.9600 .
C52 H52B 0.9600 .
C52 H52C 0.9600 .
Cl1 C53 1.87(2) .
Cl2 C53 1.76(2) .
Cl2 Cl4 2.182(16) 3_665
C53 H53A 0.9700 .
C53 H53B 0.9700 .
C54 Cl3 1.67(2) .
C54 Cl4 1.68(2) .
Cl4 Cl2 2.182(16) 3_665

loop_
_geom_torsion_atom_site_label_1
_geom_torsion_atom_site_label_2
_geom_torsion_atom_site_label_3
_geom_torsion_atom_site_label_4
_geom_torsion
_geom_torsion_site_symmetry_1
_geom_torsion_site_symmetry_4
N1 Pd1 O5 C51 -30(3) . .
C23 Pd1 O5 C51 -14.3(5) . .
Br1 Pd1 O5 C51 168.7(5) . .
O5 Pd1 N1 C1 130(3) . .
C23 Pd1 N1 C1 114.6(5) . .
Br1 Pd1 N1 C1 -68.5(5) . .
O5 Pd1 N1 C16 -24(3) . .
C23 Pd1 N1 C16 -39.1(4) . .
Br1 Pd1 N1 C16 137.9(4) . .
C16 N1 C1 N2 -169.5(5) . .
Pd1 N1 C1 N2 40.3(8) . .
C16 N1 C1 N3 10.8(9) . .
Pd1 N1 C1 N3 -139.4(5) . .
C2 N2 C1 N1 -139.3(6) . .
C2 N2 C1 N3 40.4(9) . .
C9 N3 C1 N1 -159.2(6) . .
C9 N3 C1 N2 21.1(9) . .
C1 N2 C2 C7 -155.0(6) . .
C1 N2 C2 C3 28.6(10) . .
C7 C2 C3 C4 3.8(11) . .
N2 C2 C3 C4 -179.9(7) . .
C2 C3 C4 C5 -3.9(13) . .
C3 C4 C5 C6 1.8(14) . .
C4 C5 C6 C7 0.4(15) . .
C3 C2 C7 C6 -1.5(10) . .
N2 C2 C7 C6 -177.9(6) . .
C3 C2 C7 C8 177.5(7) . .
N2 C2 C7 C8 1.1(10) . .
C5 C6 C7 C2 -0.6(12) . .
C5 C6 C7 C8 -179.6(8) . .
C1 N3 C9 C10 42.8(9) . .
C1 N3 C9 C14 -139.3(6) . .
N3 C9 C10 C11 177.8(5) . .
C14 C9 C10 C11 0.0(9) . .
C9 C10 C11 C12 -0.3(9) . .
C10 C11 C12 C13 -0.3(10) . .
C11 C12 C13 C14 1.2(11) . .
C12 C13 C14 C9 -1.5(10) . .
C12 C13 C14 C15 179.0(7) . .
C10 C9 C14 C13 0.9(9) . .
N3 C9 C14 C13 -177.0(6) . .
C10 C9 C14 C15 -179.6(6) . .
N3 C9 C14 C15 2.5(9) . .
C1 N1 C16 C17 -125.8(6) . .
Pd1 N1 C16 C17 28.5(6) . .
C1 N1 C16 C21 63.0(9) . .
Pd1 N1 C16 C21 -142.6(5) . .
C21 C16 C17 C18 0.8(9) . .
N1 C16 C17 C18 -170.4(5) . .
C21 C16 C17 C23 177.7(6) . .
N1 C16 C17 C23 6.6(8) . .
C16 C17 C18 C19 -1.4(9) . .
C23 C17 C18 C19 -177.9(6) . .
C17 C18 C19 C20 0.4(10) . .
C18 C19 C20 C21 1.2(10) . .
C17 C16 C21 C20 0.7(9) . .
N1 C16 C21 C20 171.1(6) . .
C17 C16 C21 C22 -173.8(6) . .
N1 C16 C21 C22 -3.5(9) . .
C19 C20 C21 C16 -1.8(9) . .
C19 C20 C21 C22 172.8(6) . .
C18 C17 C23 C24 -114.2(7) . .
C16 C17 C23 C24 69.2(7) . .
C18 C17 C23 C26 16.2(9) . .
C16 C17 C23 C26 -160.4(5) . .
C18 C17 C23 Pd1 140.9(6) . .
C16 C17 C23 Pd1 -35.7(6) . .
N1 Pd1 C23 C24 -74.5(4) . .
O5 Pd1 C23 C24 106.5(4) . .
Br1 Pd1 C23 C24 -111.6(18) . .
N1 Pd1 C23 C17 39.1(4) . .
O5 Pd1 C23 C17 -139.9(4) . .
Br1 Pd1 C23 C17 2(2) . .
N1 Pd1 C23 C26 166.3(5) . .
O5 Pd1 C23 C26 -12.7(4) . .
Br1 Pd1 C23 C26 129.2(17) . .
C25 O2 C24 O1 8.2(8) . .
C25 O2 C24 C23 -172.4(5) . .
C17 C23 C24 O1 -3.5(8) . .
C26 C23 C24 O1 -137.0(6) . .
Pd1 C23 C24 O1 102.1(6) . .
C17 C23 C24 O2 177.1(5) . .
C26 C23 C24 O2 43.6(6) . .
Pd1 C23 C24 O2 -77.3(5) . .
C24 C23 C26 C27 173.5(5) . .
C17 C23 C26 C27 43.5(7) . .
Pd1 C23 C26 C27 -74.3(5) . .
C24 C23 C26 C50 -68.3(6) . .
C17 C23 C26 C50 161.7(5) . .
Pd1 C23 C26 C50 43.9(6) . .
C24 C23 C26 C33 44.6(7) . .
C17 C23 C26 C33 -85.4(7) . .
Pd1 C23 C26 C33 156.7(4) . .
C50 C26 C27 C28 -99.4(7) . .
C23 C26 C27 C28 24.9(8) . .
C33 C26 C27 C28 154.7(6) . .
C50 C26 C27 C32 72.5(7) . .
C23 C26 C27 C32 -163.2(6) . .
C33 C26 C27 C32 -33.4(8) . .
C32 C27 C28 C29 2.5(10) . .
C26 C27 C28 C29 174.5(6) . .
C27 C28 C29 C30 -0.6(11) . .
C28 C29 C30 C31 -1.4(12) . .
C29 C30 C31 C32 1.5(11) . .
C30 C31 C32 C27 0.4(11) . .
C28 C27 C32 C31 -2.4(10) . .
C26 C27 C32 C31 -174.6(6) . .
C27 C26 C33 C40 104.9(6) . .
C50 C26 C33 C40 -3.1(6) . .
C23 C26 C33 C40 -124.5(6) . .
C27 C26 C33 C34 -68.3(7) . .
C50 C26 C33 C34 -176.3(5) . .
C23 C26 C33 C34 62.3(8) . .
C40 C33 C34 C35 118.2(7) . .
C26 C33 C34 C35 -69.6(9) . .
C40 C33 C34 C39 -59.3(9) . .
C26 C33 C34 C39 113.0(7) . .
C39 C34 C35 C36 -2.0(9) . .
C33 C34 C35 C36 -179.4(6) . .
C34 C35 C36 C37 0.8(10) . .
C35 C36 C37 C38 0.8(10) . .
C36 C37 C38 C39 -1.2(10) . .
C35 C34 C39 C38 1.6(10) . .
C33 C34 C39 C38 179.2(6) . .
C37 C38 C39 C34 -0.1(10) . .
C34 C33 C40 C43 173.8(5) . .
C26 C33 C40 C43 0.4(7) . .
C34 C33 C40 C41 -10.4(10) . .
C26 C33 C40 C41 176.3(6) . .
C42 O4 C41 O3 -7.9(10) . .
C42 O4 C41 C40 170.5(6) . .
C33 C40 C41 O3 -62.6(10) . .
C43 C40 C41 O3 112.7(8) . .
C33 C40 C41 O4 119.0(7) . .
C43 C40 C41 O4 -65.7(8) . .
C33 C40 C43 C50 2.9(7) . .
C41 C40 C43 C50 -173.0(6) . .
C33 C40 C43 C44 -178.4(6) . .
C41 C40 C43 C44 5.7(9) . .
C50 C43 C44 C45 -109.3(8) . .
C40 C43 C44 C45 72.3(9) . .
C50 C43 C44 C49 69.2(10) . .
C40 C43 C44 C49 -109.2(7) . .
C49 C44 C45 C46 -2.5(11) . .
C43 C44 C45 C46 176.1(7) . .
C44 C45 C46 C47 3.8(12) . .
C45 C46 C47 C48 -2.4(12) . .
C46 C47 C48 C49 -0.6(12) . .
C47 C48 C49 C44 1.9(12) . .
C45 C44 C49 C48 -0.4(11) . .
C43 C44 C49 C48 -178.9(7) . .
C40 C43 C50 C51 179.7(6) . .
C44 C43 C50 C51 1.1(11) . .
C40 C43 C50 C26 -5.0(7) . .
C44 C43 C50 C26 176.4(6) . .
C27 C26 C50 C43 -109.7(6) . .
C23 C26 C50 C43 125.6(6) . .
C33 C26 C50 C43 4.9(6) . .
C27 C26 C50 C51 65.9(7) . .
C23 C26 C50 C51 -58.8(8) . .
C33 C26 C50 C51 -179.5(5) . .
Pd1 O5 C51 O6 -173.1(4) . .
Pd1 O5 C51 C50 8.2(9) . .
C52 O6 C51 O5 8.3(9) . .
C52 O6 C51 C50 -172.8(6) . .
C43 C50 C51 O5 -155.0(7) . .
C26 C50 C51 O5 30.2(10) . .
C43 C50 C51 O6 26.2(9) . .
C26 C50 C51 O6 -148.6(5) . .
Cl4 Cl2 C53 Cl1 -163.5(10) 3_665 .
Cl3 C54 Cl4 Cl2 -172(9) . 3_665
